data_7124689
loop_
_publ_author_name
'He, Chunlin'
'Yin, Ping'
'Mitchell, Lauren A.'
'Parrish, Damon A.'
'Shreeve, Jean'ne M.'

_publ_section_title
;
 Energetic aminated-azole assemblies from intramolecular and
 intermolecular N-HO and N-HN hydrogen bonds.
;
_journal_issue 52
_journal_name_full 'Chemical communications (Cambridge, England)'
_journal_page_first 8123
_journal_page_last 8126
_journal_paper_doi 10.1039/c6cc03833f
_journal_volume 52
_journal_year 2016
_chemical_formula_moiety 'C3 H4 N6 O4'
_chemical_formula_sum 'C3 H4 N6 O4'
_chemical_formula_weight 188.12
_chemical_name_systematic
; 
 2,4-dinitro-1H-imidazole-1,5-diamine 
;
_space_group_IT_number 33
_space_group_name_Hall 'P 2c -2n'
_space_group_name_H-M_alt 'P n a 21'
_symmetry_cell_setting orthorhombic
_symmetry_space_group_name_H-M 'P n a 21'
_atom_sites_solution_hydrogens geom
_atom_sites_solution_primary direct
_atom_sites_solution_secondary difmap
_audit_creation_date 2014-02-18
_audit_creation_method 'from SHELXTL CIF, local template and enCIFer'
_audit_update_record
;
2016-03-11 deposited with the CCDC.
2016-06-03 downloaded from the CCDC.
;
_cell_angle_alpha 90.00
_cell_angle_beta 90.00
_cell_angle_gamma 90.00
_cell_formula_units_Z 4
_cell_length_a 12.7338(4)
_cell_length_b 9.9770(3)
_cell_length_c 5.1360(2)
_cell_measurement_reflns_used 1058
_cell_measurement_temperature 150(2)
_cell_measurement_theta_max 68.18
_cell_measurement_theta_min 4.43
_cell_volume 652.50(4)
_computing_cell_refinement 'Bruker PROTEUM v2009.7-0 (Bruker, 2009)'
_computing_data_collection 'Bruker PROTEUM v2009.7-0 (Bruker, 2009)'
_computing_data_reduction
;
Bruker SAINT v7.66A (Bruker, 2009), Bruker XPREP v2008/2 (Bruker, 2008)
;
_computing_molecular_graphics 'Bruker SHELXTL v2008/4 (Bruker, 2008)'
_computing_publication_material 'Bruker SHELXTL v2008/4 (Bruker, 2008)'
_computing_structure_refinement 'Bruker SHELXTL v2008/4 (Bruker, 2008)'
_computing_structure_solution 'Bruker SHELXTL v2008/4 (Bruker, 2008)'
_diffrn_ambient_temperature 150(2)
_diffrn_measured_fraction_theta_full 0.960
_diffrn_measured_fraction_theta_max 0.960
_diffrn_measurement_device 'Bruker PLATINUM 135 CCD'
_diffrn_measurement_method '\w scans'
_diffrn_radiation_monochromator 'Helios optics'
_diffrn_radiation_source 'rotating anode'
_diffrn_radiation_type CuK\a
_diffrn_radiation_wavelength 1.54178
_diffrn_reflns_av_R_equivalents 0.0388
_diffrn_reflns_av_sigmaI/netI 0.0338
_diffrn_reflns_limit_h_max 14
_diffrn_reflns_limit_h_min -15
_diffrn_reflns_limit_k_max 11
_diffrn_reflns_limit_k_min -8
_diffrn_reflns_limit_l_max 5
_diffrn_reflns_limit_l_min -6
_diffrn_reflns_number 3278
_diffrn_reflns_theta_full 68.18
_diffrn_reflns_theta_max 68.18
_diffrn_reflns_theta_min 5.63
_exptl_absorpt_coefficient_mu 1.549
_exptl_absorpt_correction_T_max 0.9697
_exptl_absorpt_correction_T_min 0.7897
_exptl_absorpt_correction_type multi-scan
_exptl_absorpt_process_details 'SADABS v2008/1 (Bruker, 2008)'
_exptl_crystal_colour orange
_exptl_crystal_density_diffrn 1.915
_exptl_crystal_density_method 'not measured'
_exptl_crystal_description wedge
_exptl_crystal_F_000 384
_exptl_crystal_size_max 0.16
_exptl_crystal_size_mid 0.11
_exptl_crystal_size_min 0.02
_refine_diff_density_max 0.225
_refine_diff_density_min -0.226
_refine_diff_density_rms 0.053
_refine_ls_abs_structure_details 'Flack H D (1983), Acta Cryst. A39, 876-881'
_refine_ls_abs_structure_Flack 0.2(3)
_refine_ls_extinction_method none
_refine_ls_goodness_of_fit_ref 1.066
_refine_ls_hydrogen_treatment mixed
_refine_ls_matrix_type full
_refine_ls_number_parameters 124
_refine_ls_number_reflns 1058
_refine_ls_number_restraints 3
_refine_ls_restrained_S_all 1.064
_refine_ls_R_factor_all 0.0318
_refine_ls_R_factor_gt 0.0318
_refine_ls_shift/su_max 0.000
_refine_ls_shift/su_mean 0.000
_refine_ls_structure_factor_coef Fsqd
_refine_ls_weighting_details 'calc w=1/[\s^2^(Fo^2^)+(0.0657P)^2^+0.1043P] where P=(Fo^2^+2Fc^2^)/3'
_refine_ls_weighting_scheme calc
_refine_ls_wR_factor_gt 0.0882
_refine_ls_wR_factor_ref 0.0882
_reflns_number_gt 1057
_reflns_number_total 1058
_reflns_threshold_expression I>2\s(I)
_cod_data_source_file c6cc03833f2.cif
_cod_data_source_block shrv258
_cod_depositor_comments
;
The following automatic conversions were performed:

data item '_symmetry_cell_setting' value 'Orthorhombic' was changed
to 'orthorhombic' in accordance with the
/home/saulius/struct/COD-crude-data/automatic-downloads/DataCite-retrospective/RSC/depositions/lib/dictionaries/cif_core.dic
dictionary named 'cif_core.dic' version 2.4.2 last updated on
2011-04-26.

Automatic conversion script
Id: cif_fix_values 6909 2019-04-08 15:41:33Z antanas 
;
_cod_original_sg_symbol_H-M Pna2(1)
_cod_database_code 7124689

loop_
_symmetry_equiv_pos_as_xyz
'x, y, z'
'-x, -y, z+1/2'
'-x+1/2, y+1/2, z+1/2'
'x+1/2, -y+1/2, z'

loop_
_atom_site_label
_atom_site_type_symbol
_atom_site_fract_x
_atom_site_fract_y
_atom_site_fract_z
_atom_site_U_iso_or_equiv
_atom_site_adp_type
_atom_site_occupancy
_atom_site_symmetry_multiplicity
_atom_site_calc_flag
_atom_site_refinement_flags
N1 N 0.41104(12) 0.27177(16) 0.0880(4) 0.0187(4) Uani 1 1 d .
C2 C 0.36405(13) 0.38799(18) 0.1789(4) 0.0179(4) Uani 1 1 d .
N3 N 0.28095(12) 0.42268(14) 0.0444(3) 0.0191(4) Uani 1 1 d .
C4 C 0.27322(14) 0.32627(17) -0.1408(5) 0.0197(4) Uani 1 1 d .
C5 C 0.35390(13) 0.23053(17) -0.1213(4) 0.0172(4) Uani 1 1 d .
N6 N 0.49873(13) 0.19826(17) 0.1753(3) 0.0229(4) Uani 1 1 d D
H6A H 0.5501(12) 0.2526(19) 0.170(6) 0.027 Uiso 1 1 d D
H6B H 0.479(2) 0.171(2) 0.324(2) 0.027 Uiso 1 1 d D
N7 N 0.40098(12) 0.46164(16) 0.3970(3) 0.0197(4) Uani 1 1 d .
O8 O 0.47701(11) 0.41610(13) 0.5165(3) 0.0256(3) Uani 1 1 d .
O9 O 0.35540(12) 0.56578(14) 0.4541(3) 0.0281(4) Uani 1 1 d .
N10 N 0.19449(12) 0.32930(15) -0.3323(3) 0.0213(4) Uani 1 1 d .
O11 O 0.12612(11) 0.41762(14) -0.3219(4) 0.0292(4) Uani 1 1 d .
O12 O 0.19883(12) 0.24306(14) -0.5053(3) 0.0274(4) Uani 1 1 d .
N13 N 0.38021(13) 0.12408(16) -0.2659(4) 0.0223(4) Uani 1 1 d .
H13A H 0.4367 0.0773 -0.2272 0.027 Uiso 1 1 calc R
H13B H 0.3410 0.1009 -0.3997 0.027 Uiso 1 1 calc R

loop_
_atom_site_aniso_label
_atom_site_aniso_U_11
_atom_site_aniso_U_22
_atom_site_aniso_U_33
_atom_site_aniso_U_23
_atom_site_aniso_U_13
_atom_site_aniso_U_12
N1 0.0155(7) 0.0201(8) 0.0204(8) 0.0021(6) -0.0025(7) -0.0003(6)
C2 0.0166(8) 0.0178(8) 0.0192(10) 0.0017(7) 0.0022(7) -0.0013(7)
N3 0.0153(7) 0.0221(8) 0.0200(9) 0.0016(7) 0.0013(7) -0.0014(6)
C4 0.0157(9) 0.0224(10) 0.0211(9) 0.0031(8) 0.0001(9) -0.0020(7)
C5 0.0154(9) 0.0179(9) 0.0182(10) 0.0033(7) 0.0002(9) -0.0028(6)
N6 0.0170(9) 0.0246(8) 0.0271(10) 0.0013(7) -0.0039(7) 0.0018(7)
N7 0.0186(8) 0.0196(8) 0.0210(8) 0.0020(6) 0.0011(7) -0.0031(6)
O8 0.0246(7) 0.0274(7) 0.0249(8) 0.0001(6) -0.0041(7) -0.0004(6)
O9 0.0321(8) 0.0238(7) 0.0285(9) -0.0051(6) 0.0004(6) 0.0047(6)
N10 0.0170(8) 0.0240(8) 0.0228(9) 0.0072(7) -0.0029(7) -0.0042(6)
O11 0.0186(6) 0.0352(9) 0.0337(9) 0.0068(7) -0.0015(6) 0.0063(6)
O12 0.0274(8) 0.0307(7) 0.0239(7) 0.0002(6) -0.0072(6) -0.0034(6)
N13 0.0201(7) 0.0234(8) 0.0234(10) -0.0024(8) -0.0041(7) 0.0010(7)

loop_
_atom_type_symbol
_atom_type_description
_atom_type_scat_dispersion_real
_atom_type_scat_dispersion_imag
_atom_type_scat_source
C C 0.0181 0.0091 'International Tables Vol C Tables 4.2.6.8 and 6.1.1.4'
H H 0.0000 0.0000 'International Tables Vol C Tables 4.2.6.8 and 6.1.1.4'
N N 0.0311 0.0180 'International Tables Vol C Tables 4.2.6.8 and 6.1.1.4'
O O 0.0492 0.0322 'International Tables Vol C Tables 4.2.6.8 and 6.1.1.4'

loop_
_geom_angle_atom_site_label_1
_geom_angle_atom_site_label_2
_geom_angle_atom_site_label_3
_geom_angle
C5 N1 C2 106.73(16)
C5 N1 N6 121.15(16)
C2 N1 N6 132.12(18)
N3 C2 N1 113.10(19)
N3 C2 N7 123.14(17)
N1 C2 N7 123.76(17)
C2 N3 C4 103.94(15)
N3 C4 N10 121.84(16)
N3 C4 C5 112.26(17)
N10 C4 C5 125.86(18)
N13 C5 N1 122.96(17)
N13 C5 C4 133.02(19)
N1 C5 C4 103.96(16)
N1 N6 H6A 105.5(17)
N1 N6 H6B 102.7(18)
H6A N6 H6B 118(3)
O9 N7 O8 124.41(18)
O9 N7 C2 118.08(16)
O8 N7 C2 117.51(16)
O12 N10 O11 123.79(17)
O12 N10 C4 117.11(16)
O11 N10 C4 119.09(17)
C5 N13 H13A 120.0
C5 N13 H13B 120.0
H13A N13 H13B 120.0

loop_
_geom_bond_atom_site_label_1
_geom_bond_atom_site_label_2
_geom_bond_distance
N1 C5 1.362(3)
N1 C2 1.386(3)
N1 N6 1.409(2)
C2 N3 1.310(3)
C2 N7 1.420(3)
N3 C4 1.356(3)
C4 N10 1.405(3)
C4 C5 1.406(2)
C5 N13 1.339(3)
N6 H6A 0.8500(11)
N6 H6B 0.8501(11)
N7 O9 1.226(2)
N7 O8 1.233(2)
N10 O12 1.238(2)
N10 O11 1.240(2)
N13 H13A 0.8800
N13 H13B 0.8800

loop_
_geom_hbond_atom_site_label_D
_geom_hbond_atom_site_label_H
_geom_hbond_atom_site_label_A
_geom_hbond_distance_DH
_geom_hbond_distance_HA
_geom_hbond_distance_DA
_geom_hbond_angle_DHA
_geom_hbond_site_symmetry_A
N6 H6A O12 0.8500(11) 2.52(2) 3.087(2) 125(2) 4_556
N13 H13A N6 0.88 2.52 2.821(2) 100.8 .
N13 H13B O12 0.88 2.36 2.873(2) 117.1 .

loop_
_geom_torsion_atom_site_label_1
_geom_torsion_atom_site_label_2
_geom_torsion_atom_site_label_3
_geom_torsion_atom_site_label_4
_geom_torsion
C5 N1 C2 N3 0.6(2)
N6 N1 C2 N3 -178.43(18)
C5 N1 C2 N7 179.93(16)
N6 N1 C2 N7 0.9(3)
N1 C2 N3 C4 -0.1(2)
N7 C2 N3 C4 -179.40(17)
C2 N3 C4 N10 -178.13(18)
C2 N3 C4 C5 -0.5(2)
C2 N1 C5 N13 176.64(17)
N6 N1 C5 N13 -4.2(3)
C2 N1 C5 C4 -0.8(2)
N6 N1 C5 C4 178.34(17)
N3 C4 C5 N13 -176.24(19)
N10 C4 C5 N13 1.3(3)
N3 C4 C5 N1 0.8(2)
N10 C4 C5 N1 178.38(18)
N3 C2 N7 O9 -3.4(3)
N1 C2 N7 O9 177.39(17)
N3 C2 N7 O8 176.59(17)
N1 C2 N7 O8 -2.7(3)
N3 C4 N10 O12 174.34(16)
C5 C4 N10 O12 -3.0(3)
N3 C4 N10 O11 -4.8(3)
C5 C4 N10 O11 177.93(19)
